data_2210267
loop_
_publ_author_name
'Welte, William B.'
'Tiekink, Edward R. T.'

_publ_section_title
;<i>catena</i>-Poly[[bis(<i>O</i>,<i>O</i>'-diisobutyl
 dithiophosphato-\k^2^<i>S</i>,<i>S</i>')zinc(II)]-\m-1,2-di-4-pyridylethylene-\k^2^<i>N</i>:<i>N</i>']
;
_journal_coeditor_code HG2082
_journal_issue 9
_journal_name_full 'Acta Crystallographica Section E'
_journal_page_first m2070
_journal_page_last m2072
_journal_paper_doi 10.1107/S1600536806029588
_journal_volume 62
_journal_year 2006
_chemical_formula_iupac '[Zn (C8 H17 O2 P1 S2)2 (C12 H12 N2)]'
_chemical_formula_moiety 'C28 H46 N2 O4 P2 S4 Zn'
_chemical_formula_sum 'C28 H46 N2 O4 P2 S4 Zn'
_chemical_formula_weight 730.22
_chemical_name_systematic
;
catena-Poly[[bis(O,O'-diisobutyl dithiophosphato-\k^2^S,S')zinc(II)]-
\m-1,2-di-4-pyridylethylene-\k^2^N:N']
;
_space_group_IT_number 14
_symmetry_cell_setting monoclinic
_symmetry_space_group_name_Hall '-P 2ybc'
_symmetry_space_group_name_H-M 'P 1 21/c 1'
_atom_sites_solution_hydrogens geom
_atom_sites_solution_primary direct
_atom_sites_solution_secondary difmap
_audit_creation_method SHELXL-97
_cell_angle_alpha 90
_cell_angle_beta 94.797(7)
_cell_angle_gamma 90
_cell_formula_units_Z 2
_cell_length_a 9.735(2)
_cell_length_b 9.428(2)
_cell_length_c 19.035(5)
_cell_measurement_reflns_used 5979
_cell_measurement_temperature 150(2)
_cell_measurement_theta_max 27.5
_cell_measurement_theta_min 3.0
_cell_volume 1740.9(7)
_computing_cell_refinement CrystalClear
_computing_data_collection 'CrystalClear (Rigaku/MSC, 2005)'
_computing_data_reduction CrystalClear
_computing_molecular_graphics 'ORTEPII (Johnson, 1976) and DIAMOND (Crystal Impact, 2006)'
_computing_publication_material SHELXL97
_computing_structure_refinement 'SHELXL97 (Sheldrick, 1997)'
_computing_structure_solution 'SIR92 (Altomare <i>et al.</i>,  1994)'
_diffrn_ambient_temperature 150(2)
_diffrn_measured_fraction_theta_full 0.995
_diffrn_measured_fraction_theta_max 0.995
_diffrn_measurement_device_type AFC12\K/SATURN724
_diffrn_measurement_method \w
_diffrn_radiation_monochromator graphite
_diffrn_radiation_source 'fine-focus sealed tube'
_diffrn_radiation_type MoK\a
_diffrn_radiation_wavelength 0.71070
_diffrn_reflns_av_R_equivalents 0.052
_diffrn_reflns_av_sigmaI/netI 0.023
_diffrn_reflns_limit_h_max 12
_diffrn_reflns_limit_h_min -12
_diffrn_reflns_limit_k_max 12
_diffrn_reflns_limit_k_min -11
_diffrn_reflns_limit_l_max 24
_diffrn_reflns_limit_l_min -24
_diffrn_reflns_number 43504
_diffrn_reflns_theta_full 27.5
_diffrn_reflns_theta_max 27.5
_diffrn_reflns_theta_min 3.0
_diffrn_standards_decay_% <1
_diffrn_standards_interval_count 0
_diffrn_standards_number 0
_exptl_absorpt_coefficient_mu 1.072
_exptl_absorpt_correction_T_max 1
_exptl_absorpt_correction_T_min 0.662
_exptl_absorpt_correction_type multi-scan
_exptl_absorpt_process_details '(ABSCOR; Higashi, 1995)'
_exptl_crystal_colour colorless
_exptl_crystal_density_diffrn 1.393
_exptl_crystal_density_method 'not measured'
_exptl_crystal_description block
_exptl_crystal_F_000 768
_exptl_crystal_size_max 0.40
_exptl_crystal_size_mid 0.15
_exptl_crystal_size_min 0.10
_refine_diff_density_max 0.70
_refine_diff_density_min -0.39
_refine_ls_extinction_method none
_refine_ls_goodness_of_fit_ref 1.10
_refine_ls_hydrogen_treatment constr
_refine_ls_matrix_type full
_refine_ls_number_parameters 187
_refine_ls_number_reflns 3981
_refine_ls_number_restraints 0
_refine_ls_restrained_S_all 1.10
_refine_ls_R_factor_all 0.0391
_refine_ls_R_factor_gt 0.0367
_refine_ls_shift/su_max 0.000
_refine_ls_shift/su_mean 0.000
_refine_ls_structure_factor_coef Fsqd
_refine_ls_weighting_details 'calc w=1/[\s^2^(Fo^2^)+(0.05P)^2^+1.1222P] where P=(Fo^2^+2Fc^2^)/3'
_refine_ls_weighting_scheme calc
_refine_ls_wR_factor_gt 0.0922
_refine_ls_wR_factor_ref 0.0944
_reflns_number_gt 3749
_reflns_number_total 3981
_reflns_threshold_expression I>2\s(I)
_cod_data_source_file hg2082.cif
_cod_data_source_block I
_cod_original_cell_volume 1741.0(7)
_cod_original_sg_symbol_H-M 'P 21/c'
_cod_database_code 2210267
_cod_database_fobs_code 2210267

loop_
_symmetry_equiv_pos_as_xyz
'x, y, z'
'-x, y+1/2, -z+1/2'
'-x, -y, -z'
'x, -y-1/2, z-1/2'

loop_
_atom_site_type_symbol
_atom_site_label
_atom_site_fract_x
_atom_site_fract_y
_atom_site_fract_z
_atom_site_U_iso_or_equiv
_atom_site_adp_type
_atom_site_calc_flag
_atom_site_refinement_flags
_atom_site_occupancy
Zn Zn 0.0000 0.0000 0.0000 0.01852(10) Uani d S 1
S S1 0.03870(5) -0.03684(5) 0.13207(2) 0.02164(12) Uani d . 1
S S2 0.19318(5) 0.18799(5) 0.03067(2) 0.02164(12) Uani d . 1
P P1 0.18003(5) 0.11526(5) 0.12806(3) 0.02021(12) Uani d . 1
O O1 0.32599(15) 0.06540(15) 0.16339(8) 0.0278(3) Uani d . 1
O O2 0.16020(15) 0.23877(15) 0.18281(7) 0.0265(3) Uani d . 1
N N1 -0.15363(16) 0.15533(17) 0.01645(8) 0.0182(3) Uani d . 1
C C1 0.3904(2) -0.0603(2) 0.13715(12) 0.0273(4) Uani d . 1
H H1A 0.4248 -0.0404 0.0906 0.033 Uiso calc R 1
H H1B 0.3224 -0.1384 0.1314 0.033 Uiso calc R 1
C C2 0.5092(2) -0.1032(2) 0.18942(12) 0.0283(4) Uani d . 1
H H2 0.5744 -0.0214 0.1960 0.034 Uiso calc R 1
C C3 0.5850(3) -0.2273(3) 0.15863(14) 0.0425(6) Uani d . 1
H H3A 0.6625 -0.2558 0.1918 0.064 Uiso calc R 1
H H3B 0.6198 -0.1985 0.1139 0.064 Uiso calc R 1
H H3C 0.5215 -0.3074 0.1504 0.064 Uiso calc R 1
C C4 0.4587(3) -0.1413(3) 0.26073(13) 0.0394(6) Uani d . 1
H H4A 0.5376 -0.1666 0.2937 0.059 Uiso calc R 1
H H4B 0.3953 -0.2220 0.2552 0.059 Uiso calc R 1
H H4C 0.4107 -0.0597 0.2792 0.059 Uiso calc R 1
C C5 0.0299(2) 0.3151(2) 0.18257(11) 0.0253(4) Uani d . 1
H H5A 0.0018 0.3207 0.2313 0.030 Uiso calc R 1
H H5B -0.0424 0.2623 0.1537 0.030 Uiso calc R 1
C C6 0.0417(2) 0.4638(2) 0.15316(11) 0.0235(4) Uani d . 1
H H6 0.0619 0.4567 0.1026 0.028 Uiso calc R 1
C C7 -0.0967(2) 0.5386(3) 0.15679(12) 0.0316(5) Uani d . 1
H H7A -0.0911 0.6346 0.1375 0.047 Uiso calc R 1
H H7B -0.1189 0.5440 0.2060 0.047 Uiso calc R 1
H H7C -0.1688 0.4852 0.1292 0.047 Uiso calc R 1
C C8 0.1575(2) 0.5471(2) 0.19329(12) 0.0307(5) Uani d . 1
H H8A 0.2454 0.4983 0.1893 0.046 Uiso calc R 1
H H8B 0.1395 0.5538 0.2431 0.046 Uiso calc R 1
H H8C 0.1619 0.6426 0.1733 0.046 Uiso calc R 1
C C9 -0.2631(2) 0.1255(2) 0.05228(10) 0.0222(4) Uani d . 1
H H9 -0.2650 0.0376 0.0766 0.027 Uiso calc R 1
C C10 -0.3732(2) 0.2174(2) 0.05522(11) 0.0238(4) Uani d . 1
H H10 -0.4488 0.1925 0.0812 0.029 Uiso calc R 1
C C11 -0.37233(19) 0.3469(2) 0.01978(10) 0.0208(4) Uani d . 1
C C12 -0.25504(19) 0.3801(2) -0.01474(10) 0.0218(4) Uani d . 1
H H12 -0.2481 0.4688 -0.0378 0.026 Uiso calc R 1
C C13 -0.14986(19) 0.2826(2) -0.01481(10) 0.0202(4) Uani d . 1
H H13 -0.0706 0.3067 -0.0382 0.024 Uiso calc R 1
C C14 -0.4919(2) 0.4410(2) 0.01901(11) 0.0246(4) Uani d . 1
H H14 -0.5633 0.4159 0.0478 0.030 Uiso calc R 1

loop_
_atom_site_aniso_label
_atom_site_aniso_U_11
_atom_site_aniso_U_22
_atom_site_aniso_U_33
_atom_site_aniso_U_12
_atom_site_aniso_U_13
_atom_site_aniso_U_23
Zn 0.01802(16) 0.01830(17) 0.01882(16) 0.00631(11) -0.00098(12) -0.00181(11)
S1 0.0269(2) 0.0191(2) 0.0187(2) 0.00063(18) 0.00114(18) 0.00156(17)
S2 0.0214(2) 0.0192(2) 0.0242(2) -0.00021(17) 0.00131(18) 0.00133(18)
P1 0.0227(2) 0.0162(2) 0.0207(2) 0.00279(18) -0.00425(18) -0.00119(17)
O1 0.0288(7) 0.0201(7) 0.0321(8) 0.0065(6) -0.0126(6) -0.0052(6)
O2 0.0329(8) 0.0201(7) 0.0249(7) 0.0051(6) -0.0063(6) -0.0054(6)
N1 0.0176(7) 0.0166(7) 0.0202(7) 0.0051(6) 0.0007(6) 0.0008(6)
C1 0.0269(10) 0.0203(10) 0.0331(11) 0.0064(8) -0.0071(8) -0.0039(8)
C2 0.0243(10) 0.0258(11) 0.0333(11) 0.0037(8) -0.0067(8) 0.0006(8)
C3 0.0366(12) 0.0423(15) 0.0472(14) 0.0191(11) -0.0041(11) -0.0018(11)
C4 0.0450(14) 0.0391(13) 0.0330(12) 0.0095(11) -0.0034(10) 0.0061(10)
C5 0.0305(10) 0.0201(10) 0.0257(9) 0.0030(8) 0.0053(8) -0.0024(8)
C6 0.0268(10) 0.0209(10) 0.0229(9) 0.0041(8) 0.0034(8) 0.0006(8)
C7 0.0313(11) 0.0306(11) 0.0328(11) 0.0090(9) 0.0016(9) -0.0026(9)
C8 0.0323(11) 0.0233(10) 0.0362(11) -0.0014(9) 0.0013(9) 0.0011(9)
C9 0.0228(9) 0.0199(9) 0.0243(9) 0.0035(7) 0.0048(7) 0.0038(7)
C10 0.0210(9) 0.0217(10) 0.0300(10) 0.0029(7) 0.0090(8) 0.0018(8)
C11 0.0180(9) 0.0200(9) 0.0243(9) 0.0039(7) 0.0011(7) -0.0014(7)
C12 0.0213(9) 0.0174(9) 0.0272(10) 0.0025(7) 0.0040(7) 0.0032(7)
C13 0.0188(8) 0.0198(9) 0.0223(9) 0.0020(7) 0.0034(7) 0.0018(7)
C14 0.0175(9) 0.0231(10) 0.0339(10) 0.0047(7) 0.0062(7) 0.0007(8)

loop_
_atom_type_symbol
_atom_type_description
_atom_type_scat_dispersion_real
_atom_type_scat_dispersion_imag
_atom_type_scat_source
C C 0.0033 0.0016 'International Tables Vol C Tables 4.2.6.8 and 6.1.1.4'
H H 0.0000 0.0000 'International Tables Vol C Tables 4.2.6.8 and 6.1.1.4'
N N 0.0061 0.0033 'International Tables Vol C Tables 4.2.6.8 and 6.1.1.4'
O O 0.0106 0.0060 'International Tables Vol C Tables 4.2.6.8 and 6.1.1.4'
P P 0.1023 0.0942 'International Tables Vol C Tables 4.2.6.8 and 6.1.1.4'
S S 0.1246 0.1234 'International Tables Vol C Tables 4.2.6.8 and 6.1.1.4'
Zn Zn 0.2839 1.4301 'International Tables Vol C Tables 4.2.6.8 and 6.1.1.4'

loop_
_geom_angle_atom_site_label_1
_geom_angle_atom_site_label_2
_geom_angle_atom_site_label_3
_geom_angle_site_symmetry_1
_geom_angle_site_symmetry_3
_geom_angle
_geom_angle_publ_flag
S1 Zn S2 . . 80.036(17) y
S1 Zn N1 . . 89.80(4) y
S1 Zn S2 . 3 99.964(17) ?
S1 Zn N1 3 . 90.20(4) ?
S2 Zn N1 . . 90.11(5) y
S2 Zn N1 3 . 89.89(5) ?
N1 Zn N1 . 3 180 ?
N1 Zn S1 3 . 90.20(4) ?
N1 Zn S1 3 3 89.80(4) ?
S1 Zn S1 . 3 180 ?
N1 Zn S2 3 3 90.11(5) ?
S1 Zn S2 3 3 80.036(17) ?
N1 Zn S2 3 . 89.89(5) ?
S1 Zn S2 3 . 99.964(17) ?
S2 Zn S2 3 . 180 ?
Zn S1 P1 . . 84.79(2) y
Zn S2 P1 . . 82.72(2) y
O2 P1 O1 . . 95.32(8) ?
O2 P1 S1 . . 112.39(6) ?
O1 P1 S1 . . 111.47(6) ?
O2 P1 S2 . . 112.34(6) ?
O1 P1 S2 . . 111.75(7) ?
S1 P1 S2 . . 112.44(3) ?
C1 O1 P1 . . 119.54(12) ?
C5 O2 P1 . . 120.94(12) ?
C9 N1 C13 . . 117.73(16) ?
C9 N1 Zn . . 121.76(13) ?
C13 N1 Zn . . 120.22(12) ?
O1 C1 C2 . . 108.69(16) ?
O1 C1 H1A . . 110.0 ?
C2 C1 H1A . . 110.0 ?
O1 C1 H1B . . 110.0 ?
C2 C1 H1B . . 110.0 ?
H1A C1 H1B . . 108.3 ?
C1 C2 C3 . . 108.62(18) ?
C1 C2 C4 . . 111.22(19) ?
C3 C2 C4 . . 111.3(2) ?
C1 C2 H2 . . 108.5 ?
C3 C2 H2 . . 108.5 ?
C4 C2 H2 . . 108.5 ?
C2 C3 H3A . . 109.5 ?
C2 C3 H3B . . 109.5 ?
H3A C3 H3B . . 109.5 ?
C2 C3 H3C . . 109.5 ?
H3A C3 H3C . . 109.5 ?
H3B C3 H3C . . 109.5 ?
C2 C4 H4A . . 109.5 ?
C2 C4 H4B . . 109.5 ?
H4A C4 H4B . . 109.5 ?
C2 C4 H4C . . 109.5 ?
H4A C4 H4C . . 109.5 ?
H4B C4 H4C . . 109.5 ?
O2 C5 C6 . . 111.36(16) ?
O2 C5 H5A . . 109.4 ?
C6 C5 H5A . . 109.4 ?
O2 C5 H5B . . 109.4 ?
C6 C5 H5B . . 109.4 ?
H5A C5 H5B . . 108.0 ?
C7 C6 C5 . . 108.40(17) ?
C7 C6 C8 . . 110.94(18) ?
C5 C6 C8 . . 111.50(17) ?
C7 C6 H6 . . 108.6 ?
C5 C6 H6 . . 108.6 ?
C8 C6 H6 . . 108.6 ?
C6 C7 H7A . . 109.5 ?
C6 C7 H7B . . 109.5 ?
H7A C7 H7B . . 109.5 ?
C6 C7 H7C . . 109.5 ?
H7A C7 H7C . . 109.5 ?
H7B C7 H7C . . 109.5 ?
C6 C8 H8A . . 109.5 ?
C6 C8 H8B . . 109.5 ?
H8A C8 H8B . . 109.5 ?
C6 C8 H8C . . 109.5 ?
H8A C8 H8C . . 109.5 ?
H8B C8 H8C . . 109.5 ?
N1 C9 C10 . . 122.69(18) ?
N1 C9 H9 . . 118.7 ?
C10 C9 H9 . . 118.7 ?
C9 C10 C11 . . 119.53(17) ?
C9 C10 H10 . . 120.2 ?
C11 C10 H10 . . 120.2 ?
C12 C11 C10 . . 117.42(17) ?
C12 C11 C14 . . 122.67(18) ?
C10 C11 C14 . . 119.90(17) ?
C13 C12 C11 . . 119.18(18) ?
C13 C12 H12 . . 120.4 ?
C11 C12 H12 . . 120.4 ?
N1 C13 C12 . . 123.31(17) ?
N1 C13 H13 . . 118.3 ?
C12 C13 H13 . . 118.3 ?
C14 C14 C11 3_465 . 124.8(2) ?
C14 C14 H14 3_465 . 117.6 ?
C11 C14 H14 . . 117.6 ?

loop_
_geom_bond_atom_site_label_1
_geom_bond_atom_site_label_2
_geom_bond_site_symmetry_2
_geom_bond_distance
_geom_bond_publ_flag
Zn N1 3 2.1349(15) ?
Zn S1 . 2.5345(8) y
Zn S1 3 2.5345(8) ?
Zn S2 3 2.6144(6) ?
Zn S2 . 2.6144(6) y
Zn N1 . 2.1349(15) y
S1 P1 . 1.9933(8) y
S2 P1 . 1.9908(8) y
P1 O2 . 1.5851(14) ?
P1 O1 . 1.5913(14) ?
O1 C1 . 1.449(2) ?
O2 C5 . 1.458(2) ?
N1 C9 . 1.342(2) ?
N1 C13 . 1.341(2) ?
C1 C2 . 1.516(3) ?
C1 H1A . 0.9900 ?
C1 H1B . 0.9900 ?
C2 C3 . 1.526(3) ?
C2 C4 . 1.525(3) ?
C2 H2 . 1.0000 ?
C3 H3A . 0.9800 ?
C3 H3B . 0.9800 ?
C3 H3C . 0.9800 ?
C4 H4A . 0.9800 ?
C4 H4B . 0.9800 ?
C4 H4C . 0.9800 ?
C5 C6 . 1.518(3) ?
C5 H5A . 0.9900 ?
C5 H5B . 0.9900 ?
C6 C7 . 1.527(3) ?
C6 C8 . 1.525(3) ?
C6 H6 . 1.0000 ?
C7 H7A . 0.9800 ?
C7 H7B . 0.9800 ?
C7 H7C . 0.9800 ?
C8 H8A . 0.9800 ?
C8 H8B . 0.9800 ?
C8 H8C . 0.9800 ?
C9 C10 . 1.383(3) ?
C9 H9 . 0.9500 ?
C10 C11 . 1.396(3) ?
C10 H10 . 0.9500 ?
C11 C12 . 1.400(3) ?
C11 C14 . 1.463(3) ?
C12 C13 . 1.376(3) ?
C12 H12 . 0.9500 ?
C13 H13 . 0.9500 ?
C14 C14 3_465 1.330(4) ?
C14 H14 . 0.9500 ?
